data_7063743
loop_
_publ_author_name
'Gourkhede, Rani'
'Balakrishna, Maravanji S.'

_publ_section_title
;
 Iminophosphorano--phosphine based CuI complexes: utility in 1,3-dipolar
 azide--alkyne cycloaddition and A3-coupling reaction
;
_journal_issue 19
_journal_name_full 'New Journal of Chemistry'
_journal_page_first 7749
_journal_page_last 7757
_journal_paper_doi 10.1039/D5NJ00379B
_journal_volume 49
_journal_year 2025
_chemical_formula_moiety 'C58 H49 Cl Cu N P2'
_chemical_formula_sum 'C58 H49 Cl Cu N P2'
_chemical_formula_weight 920.91
_space_group_crystal_system monoclinic
_space_group_IT_number 4
_space_group_name_Hall 'P 2yb'
_space_group_name_H-M_alt 'P 1 21 1'
_atom_sites_solution_hydrogens geom
_atom_sites_solution_primary iterative
_audit_creation_date 2024-10-24
_audit_creation_method
;
Olex2 1.5
(compiled 2024.02.16 svn.r378c4104 for OlexSys, GUI svn.r6928)
;
_audit_update_record
;
2025-01-24 deposited with the CCDC.	2025-04-08 downloaded from the CCDC.
;
_cell_angle_alpha 90
_cell_angle_beta 107.754(4)
_cell_angle_gamma 90
_cell_formula_units_Z 2
_cell_length_a 10.0367(3)
_cell_length_b 18.6568(5)
_cell_length_c 13.0581(5)
_cell_measurement_reflns_used 6150
_cell_measurement_temperature 150.00(10)
_cell_measurement_theta_max 22.7460
_cell_measurement_theta_min 1.6430
_cell_volume 2328.71(14)
_computing_cell_refinement 'CrysAlisPro 1.171.41.93a (Rigaku OD, 2020)'
_computing_data_collection 'CrysAlisPro 1.171.41.93a (Rigaku OD, 2020)'
_computing_data_reduction 'CrysAlisPro 1.171.41.93a (Rigaku OD, 2020)'
_computing_molecular_graphics 'Olex2 1.5 (Dolomanov et al., 2009)'
_computing_publication_material 'Olex2 1.5 (Dolomanov et al., 2009)'
_computing_structure_refinement 'SHELXL 2018/3 (Sheldrick, 2015)'
_computing_structure_solution 'olex2.solve 1.5 (Bourhis et al., 2015)'
_diffrn_ambient_temperature 150.15
_diffrn_measured_fraction_theta_full 1.000
_diffrn_measured_fraction_theta_max 1.000
_diffrn_measurement_details
;
List of Runs (angles in degrees, time in seconds):

  # Type    Start    End  Width  t~exp~   \w     \q     \k     \f   Frames
#--------------------------------------------------------------------------
  1  \f    -57.73 126.27   0.50    3.00  13.01 -15.82 -31.50    --   368
  2  \w    -68.38   0.12   0.50    3.00    --  -15.82  94.56 145.16  137
  3  \w   -115.72  16.28   0.50    3.00    --  -15.82 -59.25 -33.92  264
  4  \w   -115.73  16.27   0.50    3.00    --  -15.82 -59.25  20.08  264
  5  \f    -39.92 144.08   0.50    3.00  16.40 -15.82 -59.25    --   368
  6  \w    -68.38   0.12   0.50    3.00    --  -15.82  94.56  73.16  137
  7  \w   -115.72  16.28   0.50    3.00    --  -15.82 -59.24 -84.92  264
;
_diffrn_measurement_device 'abstract diffractometer'
_diffrn_measurement_device_type 'Saxi-CrysAlisPro-abstract goniometer imported SAXI images'
_diffrn_measurement_method '\w and \f scans'
_diffrn_radiation_type MoK\a
_diffrn_radiation_wavelength 0.71073
_diffrn_reflns_av_R_equivalents 0.0824
_diffrn_reflns_av_unetI/netI 0.0594
_diffrn_reflns_Laue_measured_fraction_full 1.000
_diffrn_reflns_Laue_measured_fraction_max 1.000
_diffrn_reflns_limit_h_max 11
_diffrn_reflns_limit_h_min -11
_diffrn_reflns_limit_k_max 22
_diffrn_reflns_limit_k_min -22
_diffrn_reflns_limit_l_max 15
_diffrn_reflns_limit_l_min -15
_diffrn_reflns_number 49238
_diffrn_reflns_point_group_measured_fraction_full 1.000
_diffrn_reflns_point_group_measured_fraction_max 1.000
_diffrn_reflns_theta_full 24.999
_diffrn_reflns_theta_max 24.999
_diffrn_reflns_theta_min 1.637
_exptl_absorpt_coefficient_mu 0.635
_exptl_absorpt_correction_T_max 1.00000
_exptl_absorpt_correction_T_min 0.69660
_exptl_absorpt_correction_type multi-scan
_exptl_absorpt_process_details
;
CrysAlisPro 1.171.41.93a (Rigaku Oxford Diffraction, 2020)
Empirical absorption correction using spherical harmonics,
implemented in SCALE3 ABSPACK scaling algorithm.
;
_exptl_crystal_colour colourless
_exptl_crystal_colour_primary colourless
_exptl_crystal_density_diffrn 1.313
_exptl_crystal_description block
_exptl_crystal_F_000 960
_exptl_crystal_size_max 0.091
_exptl_crystal_size_mid 0.072
_exptl_crystal_size_min 0.036
_refine_diff_density_max 0.291
_refine_diff_density_min -0.383
_refine_diff_density_rms 0.052
_refine_ls_abs_structure_details
;
 Flack x determined using 3098 quotients [(I+)-(I-)]/[(I+)+(I-)]
 (Parsons, Flack and Wagner, Acta Cryst. B69 (2013) 249-259).
;
_refine_ls_abs_structure_Flack -0.001(8)
_refine_ls_extinction_method none
_refine_ls_goodness_of_fit_ref 1.044
_refine_ls_hydrogen_treatment constr
_refine_ls_matrix_type full
_refine_ls_number_parameters 569
_refine_ls_number_reflns 8202
_refine_ls_number_restraints 1
_refine_ls_restrained_S_all 1.044
_refine_ls_R_factor_all 0.0477
_refine_ls_R_factor_gt 0.0393
_refine_ls_shift/su_max 0.000
_refine_ls_shift/su_mean 0.000
_refine_ls_structure_factor_coef Fsqd
_refine_ls_weighting_details 'w=1/[\s^2^(Fo^2^)+(0.0335P)^2^+0.6918P] where P=(Fo^2^+2Fc^2^)/3'
_refine_ls_weighting_scheme calc
_refine_ls_wR_factor_gt 0.0839
_refine_ls_wR_factor_ref 0.0894
_reflns_Friedel_coverage 0.934
_reflns_Friedel_fraction_full 0.999
_reflns_Friedel_fraction_max 0.999
_reflns_number_gt 7344
_reflns_number_total 8202
_reflns_threshold_expression 'I > 2\s(I)'
_cod_data_source_file d5nj00379b2.cif
_cod_data_source_block compound_2
_cod_depositor_comments 'Adding full bibliography for 7063743--7063746.cif.'
_cod_database_code 7063743
_shelx_shelxl_version_number 2018/3
_shelx_space_group_comment
;
The symmetry employed for this shelxl refinement is uniquely defined
by the following loop, which should always be used as a source of
symmetry information in preference to the above space-group names.
They are only intended as comments.
;
_shelx_estimated_absorpt_t_max 0.977
_shelx_estimated_absorpt_t_min 0.944
_olex2_refinement_description
;
1. Fixed Uiso
 At 1.2 times of:
  All C(H) groups, All C(H,H) groups
 At 1.5 times of:
  All C(H,H,H) groups
2.a Ternary CH refined with riding coordinates:
 C8(H8), C21(H21)
2.b Secondary CH2 refined with riding coordinates:
 C46(H46a,H46b)
2.c Aromatic/amide H refined with riding coordinates:
 C5(H5), C35(H35), C41(H41), C3(H3), C52(H52), C44(H44), C39(H39), C30(H30),
 C45(H45), C14(H14), C50(H50), C27(H27), C10(H10), C20(H20), C43(H43), C29(H29),
  C36(H36), C11(H11), C42(H42), C16(H16), C51(H51), C31(H31), C49(H49),
 C12(H12), C33(H33), C13(H13), C23(H23), C37(H37), C48(H48), C17(H17), C38(H38),
  C55(H55), C58(H58), C19(H19), C56(H56), C54(H54), C18(H18), C26(H26),
 C24(H24), C57(H57), C25(H25), C32(H32)
2.d Idealised Me refined as rotating group:
 C7(H7a,H7b,H7c)
;

loop_
_space_group_symop_operation_xyz
'x, y, z'
'-x, y+1/2, -z'

loop_
_atom_site_label
_atom_site_type_symbol
_atom_site_fract_x
_atom_site_fract_y
_atom_site_fract_z
_atom_site_U_iso_or_equiv
_atom_site_adp_type
_atom_site_occupancy
_atom_site_site_symmetry_order
_atom_site_calc_flag
_atom_site_refinement_flags_posn
_atom_site_refinement_flags_adp
_atom_site_refinement_flags_occupancy
_atom_site_disorder_assembly
_atom_site_disorder_group
Cu1 Cu 0.61079(6) 0.44821(3) 0.53221(5) 0.02319(16) Uani 1 1 d . . . . .
P1 P 0.47186(12) 0.52463(6) 0.67571(10) 0.0170(3) Uani 1 1 d . . . . .
P2 P 0.41879(13) 0.50321(7) 0.43866(10) 0.0208(3) Uani 1 1 d . . . . .
Cl1 Cl 0.79039(13) 0.38602(7) 0.53004(12) 0.0349(3) Uani 1 1 d . . . . .
N1 N 0.6228(4) 0.4975(2) 0.6807(3) 0.0174(8) Uani 1 1 d . . . . .
C34 C 0.4549(5) 0.5916(2) 0.7708(4) 0.0184(10) Uani 1 1 d . . . . .
C40 C 0.3567(4) 0.4519(3) 0.6834(3) 0.0188(9) Uani 1 1 d . . . . .
C5 C 0.9565(5) 0.4752(2) 0.9037(4) 0.0217(11) Uani 1 1 d . . . . .
H5 H 0.996825 0.442908 0.960985 0.026 Uiso 1 1 calc R U . . .
C6 C 0.8192(5) 0.4626(2) 0.8377(4) 0.0190(10) Uani 1 1 d . . . . .
C35 C 0.3529(5) 0.6445(3) 0.7418(4) 0.0256(12) Uani 1 1 d . . . . .
H35 H 0.293091 0.647347 0.669854 0.031 Uiso 1 1 calc R U . . .
C41 C 0.2368(5) 0.4646(3) 0.7137(4) 0.0255(12) Uani 1 1 d . . . . .
H41 H 0.222473 0.510254 0.740685 0.031 Uiso 1 1 calc R U . . .
C3 C 0.9759(5) 0.5769(2) 0.7994(4) 0.0211(11) Uani 1 1 d . . . . .
H3 H 1.030011 0.615223 0.785192 0.025 Uiso 1 1 calc R U . . .
C15 C 0.6956(5) 0.6771(2) 0.6509(4) 0.0229(11) Uani 1 1 d . . . . .
C2 C 0.8416(5) 0.5666(2) 0.7316(4) 0.0168(10) Uani 1 1 d . . . . .
C52 C 0.2308(5) 0.4372(3) 0.2636(4) 0.0323(13) Uani 1 1 d . . . . .
H52 H 0.300849 0.444717 0.229540 0.039 Uiso 1 1 calc R U . . .
C44 C 0.2775(6) 0.3304(3) 0.6360(4) 0.0294(12) Uani 1 1 d . . . . .
H44 H 0.291289 0.284366 0.609988 0.035 Uiso 1 1 calc R U . . .
C1 C 0.7590(5) 0.5101(2) 0.7524(4) 0.0165(10) Uani 1 1 d . . . . .
C9 C 0.8940(5) 0.6401(2) 0.5828(4) 0.0208(11) Uani 1 1 d . . . . .
C47 C 0.2498(5) 0.4628(2) 0.3672(4) 0.0234(11) Uani 1 1 d . . . . .
C39 C 0.5423(5) 0.5886(3) 0.8769(4) 0.0262(12) Uani 1 1 d . . . . .
H39 H 0.612356 0.552565 0.897489 0.031 Uiso 1 1 calc R U . . .
C30 C 0.9466(6) 0.2350(3) 1.0066(5) 0.0371(14) Uani 1 1 d . . . . .
H30 H 0.963734 0.211261 1.073729 0.045 Uiso 1 1 calc R U . . .
C45 C 0.3767(5) 0.3837(3) 0.6452(4) 0.0237(11) Uani 1 1 d . . . . .
H45 H 0.458573 0.373995 0.625554 0.028 Uiso 1 1 calc R U . . .
C14 C 0.9534(5) 0.7084(3) 0.6025(4) 0.0265(12) Uani 1 1 d . . . . .
H14 H 0.928363 0.739150 0.651580 0.032 Uiso 1 1 calc R U . . .
C28 C 0.8343(5) 0.3310(2) 0.8872(4) 0.0224(11) Uani 1 1 d . . . . .
C46 C 0.3851(5) 0.5614(2) 0.5429(4) 0.0198(11) Uani 1 1 d . . . . .
H46A H 0.420698 0.610337 0.537523 0.024 Uiso 1 1 calc R U . . .
H46B H 0.283179 0.564647 0.531596 0.024 Uiso 1 1 calc R U . . .
C8 C 0.7834(5) 0.6143(2) 0.6331(4) 0.0194(11) Uani 1 1 d . . . . .
H8 H 0.717971 0.583366 0.577571 0.023 Uiso 1 1 calc R U . . .
C50 C 0.0063(6) 0.3893(3) 0.2578(5) 0.0357(14) Uani 1 1 d . . . . .
H50 H -0.076836 0.364411 0.220341 0.043 Uiso 1 1 calc R U . . .
C27 C 0.5332(6) 0.3824(3) 0.9301(5) 0.0356(14) Uani 1 1 d . . . . .
H27 H 0.488539 0.355610 0.867115 0.043 Uiso 1 1 calc R U . . .
C10 C 0.9328(5) 0.5963(3) 0.5107(4) 0.0263(12) Uani 1 1 d . . . . .
H10 H 0.897056 0.548871 0.498050 0.032 Uiso 1 1 calc R U . . .
C20 C 0.5997(5) 0.7092(3) 0.5616(5) 0.0279(12) Uani 1 1 d . . . . .
H20 H 0.590761 0.691295 0.491716 0.033 Uiso 1 1 calc R U . . .
C4 C 1.0352(5) 0.5326(2) 0.8886(4) 0.0215(11) Uani 1 1 d . . . . .
C43 C 0.1587(6) 0.3444(3) 0.6648(5) 0.0350(14) Uani 1 1 d . . . . .
H43 H 0.089991 0.308102 0.657243 0.042 Uiso 1 1 calc R U . . .
C29 C 0.8618(5) 0.2953(3) 0.9845(4) 0.0277(12) Uani 1 1 d . . . . .
H29 H 0.821792 0.312442 1.036998 0.033 Uiso 1 1 calc R U . . .
C21 C 0.7400(5) 0.3977(2) 0.8596(4) 0.0212(11) Uani 1 1 d . . . . .
H21 H 0.665624 0.386682 0.790632 0.025 Uiso 1 1 calc R U . . .
C36 C 0.3385(6) 0.6932(3) 0.8178(5) 0.0307(13) Uani 1 1 d . . . . .
H36 H 0.267762 0.728846 0.797682 0.037 Uiso 1 1 calc R U . . .
C11 C 1.0241(6) 0.6216(3) 0.4564(4) 0.0305(13) Uani 1 1 d . . . . .
H11 H 1.046742 0.592093 0.404831 0.037 Uiso 1 1 calc R U . . .
C42 C 0.1389(6) 0.4110(3) 0.7046(5) 0.0331(13) Uani 1 1 d . . . . .
H42 H 0.057771 0.419854 0.725745 0.040 Uiso 1 1 calc R U . . .
C16 C 0.7074(5) 0.7052(3) 0.7514(5) 0.0288(12) Uani 1 1 d . . . . .
H16 H 0.770907 0.684122 0.813423 0.035 Uiso 1 1 calc R U . . .
C51 C 0.1091(6) 0.4006(3) 0.2103(5) 0.0387(15) Uani 1 1 d . . . . .
H51 H 0.096673 0.383078 0.139751 0.046 Uiso 1 1 calc R U . . .
C31 C 1.0053(6) 0.2098(3) 0.9324(5) 0.0426(16) Uani 1 1 d . . . . .
H31 H 1.064357 0.168866 0.948141 0.051 Uiso 1 1 calc R U . . .
C49 C 0.0251(6) 0.4147(3) 0.3609(4) 0.0305(13) Uani 1 1 d . . . . .
H49 H -0.045592 0.407487 0.394443 0.037 Uiso 1 1 calc R U . . .
C12 C 1.0812(5) 0.6890(3) 0.4775(5) 0.0344(14) Uani 1 1 d . . . . .
H12 H 1.143645 0.705935 0.440948 0.041 Uiso 1 1 calc R U . . .
C33 C 0.8930(6) 0.3046(3) 0.8110(5) 0.0355(14) Uani 1 1 d . . . . .
H33 H 0.874926 0.327593 0.743252 0.043 Uiso 1 1 calc R U . . .
C13 C 1.0475(5) 0.7321(3) 0.5523(5) 0.0328(14) Uani 1 1 d . . . . .
H13 H 1.089258 0.778087 0.568903 0.039 Uiso 1 1 calc R U . . .
C23 C 0.7276(6) 0.4502(3) 1.0369(4) 0.0345(12) Uani 1 1 d . . . . .
H23 H 0.817621 0.470490 1.047657 0.041 Uiso 1 1 calc R U . . .
C37 C 0.4258(6) 0.6905(3) 0.9227(5) 0.0316(13) Uani 1 1 d . . . . .
H37 H 0.416190 0.724463 0.974126 0.038 Uiso 1 1 calc R U . . .
C48 C 0.1471(5) 0.4505(3) 0.4150(4) 0.0263(10) Uani 1 1 d . . . . .
H48 H 0.160165 0.466880 0.486324 0.032 Uiso 1 1 calc R U . . .
C7 C 1.1822(5) 0.5451(3) 0.9638(4) 0.0306(13) Uani 1 1 d . . . . .
H7A H 1.181075 0.543002 1.038519 0.046 Uiso 1 1 calc R U . . .
H7B H 1.215212 0.592390 0.949484 0.046 Uiso 1 1 calc R U . . .
H7C H 1.244929 0.508037 0.951803 0.046 Uiso 1 1 calc R U . . .
C17 C 0.6277(6) 0.7637(3) 0.7628(5) 0.0359(15) Uani 1 1 d . . . . .
H17 H 0.638742 0.783423 0.832007 0.043 Uiso 1 1 calc R U . . .
C38 C 0.5276(6) 0.6376(3) 0.9519(5) 0.0343(14) Uani 1 1 d . . . . .
H38 H 0.587493 0.635059 1.023908 0.041 Uiso 1 1 calc R U . . .
C55 C 0.3847(7) 0.6719(3) 0.2307(5) 0.0461(17) Uani 1 1 d . . . . .
H55 H 0.316233 0.706039 0.194721 0.055 Uiso 1 1 calc R U . . .
C58 C 0.5831(6) 0.5724(3) 0.3335(4) 0.0301(12) Uani 1 1 d . . . . .
H58 H 0.651258 0.537556 0.367648 0.036 Uiso 1 1 calc R U . . .
C19 C 0.5181(6) 0.7662(3) 0.5729(5) 0.0340(14) Uani 1 1 d . . . . .
H19 H 0.452431 0.786607 0.511295 0.041 Uiso 1 1 calc R U . . .
C53 C 0.4498(5) 0.5684(3) 0.3445(4) 0.0259(12) Uani 1 1 d . . . . .
C56 C 0.5182(7) 0.6760(3) 0.2226(5) 0.0405(15) Uani 1 1 d . . . . .
H56 H 0.541788 0.713424 0.181920 0.049 Uiso 1 1 calc R U . . .
C22 C 0.6647(5) 0.4115(3) 0.9434(4) 0.0281(12) Uani 1 1 d . . . . .
C54 C 0.3502(6) 0.6182(3) 0.2907(5) 0.0347(14) Uani 1 1 d . . . . .
H54 H 0.257666 0.615250 0.295314 0.042 Uiso 1 1 calc R U . . .
C18 C 0.5315(6) 0.7933(3) 0.6725(6) 0.0418(16) Uani 1 1 d . . . . .
H18 H 0.474993 0.832536 0.680222 0.050 Uiso 1 1 calc R U . . .
C26 C 0.4661(7) 0.3921(4) 1.0078(6) 0.0561(19) Uani 1 1 d . . . . .
H26 H 0.376158 0.371930 0.997836 0.067 Uiso 1 1 calc R U . . .
C24 C 0.6610(7) 0.4595(4) 1.1142(5) 0.0506(17) Uani 1 1 d . . . . .
H24 H 0.705947 0.485550 1.177807 0.061 Uiso 1 1 calc R U . . .
C57 C 0.6179(7) 0.6259(3) 0.2738(5) 0.0386(15) Uani 1 1 d . . . . .
H57 H 0.709767 0.628447 0.267693 0.046 Uiso 1 1 calc R U . . .
C25 C 0.5304(8) 0.4313(4) 1.0997(6) 0.064(2) Uani 1 1 d . . . . .
H25 H 0.484298 0.438507 1.152439 0.076 Uiso 1 1 calc R U . . .
C32 C 0.9790(7) 0.2437(3) 0.8349(6) 0.0463(17) Uani 1 1 d . . . . .
H32 H 1.019385 0.225689 0.783104 0.056 Uiso 1 1 calc R U . . .

loop_
_atom_site_aniso_label
_atom_site_aniso_U_11
_atom_site_aniso_U_22
_atom_site_aniso_U_33
_atom_site_aniso_U_23
_atom_site_aniso_U_13
_atom_site_aniso_U_12
Cu1 0.0192(3) 0.0229(3) 0.0275(3) -0.0013(3) 0.0072(2) 0.0019(3)
P1 0.0147(6) 0.0177(6) 0.0190(7) -0.0005(5) 0.0058(5) 0.0010(5)
P2 0.0180(6) 0.0236(6) 0.0206(7) -0.0003(6) 0.0057(5) 0.0019(5)
Cl1 0.0239(7) 0.0353(7) 0.0464(9) -0.0072(6) 0.0123(6) 0.0072(6)
N1 0.0110(19) 0.022(2) 0.019(2) 0.0006(17) 0.0054(17) 0.0000(16)
C34 0.017(2) 0.019(2) 0.021(3) 0.000(2) 0.006(2) -0.0029(19)
C40 0.016(2) 0.021(2) 0.018(2) 0.002(2) 0.0041(18) -0.001(2)
C5 0.020(3) 0.024(2) 0.020(3) 0.005(2) 0.004(2) 0.003(2)
C6 0.018(2) 0.018(2) 0.023(3) 0.000(2) 0.008(2) 0.0008(19)
C35 0.022(3) 0.024(3) 0.029(3) 0.001(2) 0.004(2) 0.003(2)
C41 0.020(3) 0.032(3) 0.028(3) -0.007(2) 0.011(2) -0.003(2)
C3 0.020(3) 0.016(2) 0.028(3) -0.006(2) 0.010(2) -0.001(2)
C15 0.016(3) 0.020(2) 0.036(3) 0.003(2) 0.012(2) -0.001(2)
C2 0.019(3) 0.014(2) 0.018(3) -0.0002(19) 0.007(2) -0.0013(19)
C52 0.028(3) 0.043(3) 0.025(3) -0.004(3) 0.007(2) 0.003(3)
C44 0.035(3) 0.020(2) 0.036(3) -0.007(2) 0.016(3) -0.006(2)
C1 0.016(2) 0.018(2) 0.017(2) -0.0026(19) 0.0079(19) 0.0005(19)
C9 0.017(3) 0.023(2) 0.023(3) 0.008(2) 0.005(2) 0.003(2)
C47 0.019(2) 0.027(3) 0.022(3) 0.000(2) 0.003(2) 0.005(2)
C39 0.028(3) 0.027(3) 0.024(3) -0.002(2) 0.010(2) 0.002(2)
C30 0.044(4) 0.029(3) 0.032(4) 0.006(3) 0.002(3) 0.003(3)
C45 0.023(3) 0.025(3) 0.024(3) 0.002(2) 0.008(2) 0.001(2)
C14 0.028(3) 0.020(3) 0.033(3) 0.002(2) 0.012(3) 0.002(2)
C28 0.021(3) 0.020(2) 0.026(3) 0.000(2) 0.006(2) -0.006(2)
C46 0.017(3) 0.023(2) 0.020(3) 0.000(2) 0.005(2) 0.001(2)
C8 0.019(3) 0.015(2) 0.021(3) 0.000(2) 0.003(2) -0.0015(19)
C50 0.027(3) 0.034(3) 0.040(4) 0.000(3) 0.000(3) -0.002(3)
C27 0.027(3) 0.040(3) 0.041(4) 0.018(3) 0.012(3) 0.002(3)
C10 0.023(3) 0.024(3) 0.032(3) 0.000(2) 0.009(2) 0.003(2)
C20 0.027(3) 0.023(3) 0.035(3) 0.005(2) 0.011(3) 0.000(2)
C4 0.016(2) 0.024(2) 0.023(3) -0.002(2) 0.004(2) 0.003(2)
C43 0.035(3) 0.036(3) 0.037(3) -0.005(3) 0.014(3) -0.017(3)
C29 0.026(3) 0.027(3) 0.027(3) 0.004(2) 0.004(2) -0.003(2)
C21 0.015(2) 0.024(2) 0.023(3) 0.005(2) 0.003(2) -0.002(2)
C36 0.028(3) 0.024(3) 0.040(3) -0.005(2) 0.010(3) 0.005(2)
C11 0.027(3) 0.043(3) 0.026(3) 0.003(2) 0.013(3) 0.008(3)
C42 0.022(3) 0.042(3) 0.040(4) -0.009(3) 0.017(3) -0.007(2)
C16 0.025(3) 0.026(3) 0.037(3) -0.001(2) 0.012(3) -0.004(2)
C51 0.046(4) 0.041(3) 0.025(3) -0.010(3) 0.005(3) -0.003(3)
C31 0.040(4) 0.028(3) 0.059(4) 0.013(3) 0.015(3) 0.010(3)
C49 0.031(3) 0.031(3) 0.030(3) 0.003(2) 0.009(3) -0.005(2)
C12 0.020(3) 0.045(3) 0.042(4) 0.020(3) 0.014(3) 0.007(3)
C33 0.038(4) 0.029(3) 0.042(4) 0.009(3) 0.016(3) 0.005(3)
C13 0.024(3) 0.027(3) 0.049(4) 0.013(3) 0.013(3) 0.002(2)
C23 0.037(3) 0.036(3) 0.034(3) 0.008(3) 0.016(3) 0.011(3)
C37 0.037(3) 0.029(3) 0.033(3) -0.012(2) 0.017(3) 0.001(2)
C48 0.028(3) 0.029(2) 0.019(2) 0.001(3) 0.003(2) -0.002(3)
C7 0.026(3) 0.036(3) 0.025(3) -0.002(2) 0.001(2) -0.003(2)
C17 0.037(4) 0.026(3) 0.050(4) -0.011(3) 0.023(3) -0.003(3)
C38 0.039(3) 0.037(3) 0.024(3) -0.009(2) 0.004(3) 0.001(3)
C55 0.059(5) 0.040(3) 0.042(4) 0.014(3) 0.020(3) 0.016(3)
C58 0.033(3) 0.033(3) 0.025(3) 0.000(2) 0.010(2) 0.001(2)
C19 0.029(3) 0.027(3) 0.048(4) 0.013(3) 0.015(3) 0.006(2)
C53 0.030(3) 0.028(3) 0.021(3) -0.002(2) 0.009(2) 0.004(2)
C56 0.065(4) 0.035(3) 0.028(3) 0.004(3) 0.023(3) -0.004(3)
C22 0.028(3) 0.026(3) 0.034(3) 0.015(2) 0.015(3) 0.009(2)
C54 0.034(3) 0.040(3) 0.034(4) 0.010(3) 0.015(3) 0.006(3)
C18 0.041(4) 0.022(3) 0.069(5) 0.007(3) 0.026(3) 0.012(3)
C26 0.035(4) 0.072(5) 0.069(5) 0.034(4) 0.028(4) 0.014(4)
C24 0.063(4) 0.056(4) 0.041(4) 0.012(3) 0.028(3) 0.022(4)
C57 0.042(4) 0.044(3) 0.036(4) -0.001(3) 0.021(3) -0.011(3)
C25 0.054(5) 0.097(7) 0.053(5) 0.029(4) 0.038(4) 0.031(4)
C32 0.050(4) 0.036(3) 0.064(5) 0.006(3) 0.033(4) 0.010(3)

loop_
_atom_type_symbol
_atom_type_description
_atom_type_scat_dispersion_real
_atom_type_scat_dispersion_imag
_atom_type_scat_source
C C 0.0033 0.0016 'International Tables Vol C Tables 4.2.6.8 and 6.1.1.4'
H H 0.0000 0.0000 'International Tables Vol C Tables 4.2.6.8 and 6.1.1.4'
Cl Cl 0.1484 0.1585 'International Tables Vol C Tables 4.2.6.8 and 6.1.1.4'
Cu Cu 0.3201 1.2651 'International Tables Vol C Tables 4.2.6.8 and 6.1.1.4'
N N 0.0061 0.0033 'International Tables Vol C Tables 4.2.6.8 and 6.1.1.4'
P P 0.1023 0.0942 'International Tables Vol C Tables 4.2.6.8 and 6.1.1.4'

loop_
_geom_angle_atom_site_label_1
_geom_angle_atom_site_label_2
_geom_angle_atom_site_label_3
_geom_angle
_geom_angle_site_symmetry_1
_geom_angle_site_symmetry_3
_geom_angle_publ_flag
Cl1 Cu1 P2 147.29(6) . . ?
N1 Cu1 P2 95.85(11) . . ?
N1 Cu1 Cl1 115.63(11) . . ?
N1 P1 C34 119.0(2) . . ?
N1 P1 C40 112.3(2) . . ?
N1 P1 C46 109.5(2) . . ?
C34 P1 C46 106.0(2) . . ?
C40 P1 C34 106.6(2) . . ?
C40 P1 C46 102.0(2) . . ?
C47 P2 Cu1 127.66(15) . . ?
C47 P2 C46 105.5(2) . . ?
C46 P2 Cu1 101.01(15) . . ?
C53 P2 Cu1 112.69(17) . . ?
C53 P2 C47 104.7(2) . . ?
C53 P2 C46 102.2(2) . . ?
P1 N1 Cu1 108.41(19) . . ?
C1 N1 Cu1 116.8(3) . . ?
C1 N1 P1 133.7(3) . . ?
C35 C34 P1 121.4(4) . . ?
C35 C34 C39 119.2(5) . . ?
C39 C34 P1 119.4(4) . . ?
C41 C40 P1 120.7(4) . . ?
C41 C40 C45 118.9(4) . . ?
C45 C40 P1 119.9(3) . . ?
C6 C5 H5 118.7 . . ?
C4 C5 H5 118.7 . . ?
C4 C5 C6 122.6(4) . . ?
C5 C6 C1 119.0(4) . . ?
C5 C6 C21 119.2(4) . . ?
C1 C6 C21 121.8(4) . . ?
C34 C35 H35 120.0 . . ?
C36 C35 C34 120.0(5) . . ?
C36 C35 H35 120.0 . . ?
C40 C41 H41 119.8 . . ?
C42 C41 C40 120.4(5) . . ?
C42 C41 H41 119.8 . . ?
C2 C3 H3 118.9 . . ?
C2 C3 C4 122.3(4) . . ?
C4 C3 H3 118.9 . . ?
C20 C15 C8 118.9(5) . . ?
C16 C15 C8 123.3(5) . . ?
C16 C15 C20 117.8(5) . . ?
C3 C2 C1 119.6(4) . . ?
C3 C2 C8 120.5(4) . . ?
C1 C2 C8 119.9(4) . . ?
C47 C52 H52 120.2 . . ?
C51 C52 H52 120.2 . . ?
C51 C52 C47 119.7(5) . . ?
C45 C44 H44 120.0 . . ?
C43 C44 H44 120.0 . . ?
C43 C44 C45 119.9(5) . . ?
C6 C1 N1 120.8(4) . . ?
C6 C1 C2 119.0(4) . . ?
C2 C1 N1 119.8(4) . . ?
C14 C9 C8 122.2(4) . . ?
C10 C9 C14 118.0(5) . . ?
C10 C9 C8 119.7(4) . . ?
C52 C47 P2 117.9(4) . . ?
C48 C47 P2 122.9(4) . . ?
C48 C47 C52 118.9(5) . . ?
C34 C39 H39 119.8 . . ?
C38 C39 C34 120.4(5) . . ?
C38 C39 H39 119.8 . . ?
C29 C30 H30 119.9 . . ?
C31 C30 H30 119.9 . . ?
C31 C30 C29 120.2(6) . . ?
C40 C45 H45 119.9 . . ?
C44 C45 C40 120.3(5) . . ?
C44 C45 H45 119.9 . . ?
C9 C14 H14 119.2 . . ?
C13 C14 C9 121.5(5) . . ?
C13 C14 H14 119.2 . . ?
C29 C28 C21 122.7(5) . . ?
C29 C28 C33 118.3(5) . . ?
C33 C28 C21 118.9(4) . . ?
P1 C46 P2 109.7(2) . . ?
P1 C46 H46A 109.7 . . ?
P1 C46 H46B 109.7 . . ?
P2 C46 H46A 109.7 . . ?
P2 C46 H46B 109.7 . . ?
H46A C46 H46B 108.2 . . ?
C15 C8 C2 114.2(4) . . ?
C15 C8 C9 110.6(4) . . ?
C15 C8 H8 105.8 . . ?
C2 C8 C9 113.8(4) . . ?
C2 C8 H8 105.8 . . ?
C9 C8 H8 105.8 . . ?
C51 C50 H50 120.4 . . ?
C51 C50 C49 119.2(5) . . ?
C49 C50 H50 120.4 . . ?
C22 C27 H27 119.6 . . ?
C22 C27 C26 120.8(6) . . ?
C26 C27 H27 119.6 . . ?
C9 C10 H10 119.8 . . ?
C9 C10 C11 120.4(5) . . ?
C11 C10 H10 119.8 . . ?
C15 C20 H20 119.3 . . ?
C19 C20 C15 121.4(5) . . ?
C19 C20 H20 119.3 . . ?
C5 C4 C3 117.3(4) . . ?
C5 C4 C7 120.8(5) . . ?
C3 C4 C7 121.8(4) . . ?
C44 C43 H43 119.8 . . ?
C44 C43 C42 120.5(5) . . ?
C42 C43 H43 119.8 . . ?
C30 C29 H29 119.3 . . ?
C28 C29 C30 121.3(5) . . ?
C28 C29 H29 119.3 . . ?
C6 C21 C28 111.6(4) . . ?
C6 C21 H21 106.4 . . ?
C6 C21 C22 113.6(4) . . ?
C28 C21 H21 106.4 . . ?
C22 C21 C28 111.9(4) . . ?
C22 C21 H21 106.4 . . ?
C35 C36 H36 119.6 . . ?
C37 C36 C35 120.8(5) . . ?
C37 C36 H36 119.6 . . ?
C10 C11 H11 119.8 . . ?
C12 C11 C10 120.3(5) . . ?
C12 C11 H11 119.8 . . ?
C41 C42 C43 120.1(5) . . ?
C41 C42 H42 119.9 . . ?
C43 C42 H42 119.9 . . ?
C15 C16 H16 119.5 . . ?
C15 C16 C17 121.0(5) . . ?
C17 C16 H16 119.5 . . ?
C52 C51 H51 119.4 . . ?
C50 C51 C52 121.2(5) . . ?
C50 C51 H51 119.4 . . ?
C30 C31 H31 120.1 . . ?
C30 C31 C32 119.8(5) . . ?
C32 C31 H31 120.1 . . ?
C50 C49 H49 120.1 . . ?
C50 C49 C48 119.9(5) . . ?
C48 C49 H49 120.1 . . ?
C11 C12 H12 120.1 . . ?
C11 C12 C13 119.8(5) . . ?
C13 C12 H12 120.1 . . ?
C28 C33 H33 120.2 . . ?
C28 C33 C32 119.6(5) . . ?
C32 C33 H33 120.2 . . ?
C14 C13 C12 120.0(5) . . ?
C14 C13 H13 120.0 . . ?
C12 C13 H13 120.0 . . ?
C22 C23 H23 119.5 . . ?
C24 C23 H23 119.5 . . ?
C24 C23 C22 121.0(6) . . ?
C36 C37 H37 120.4 . . ?
C36 C37 C38 119.3(5) . . ?
C38 C37 H37 120.4 . . ?
C47 C48 C49 121.1(5) . . ?
C47 C48 H48 119.5 . . ?
C49 C48 H48 119.5 . . ?
C4 C7 H7A 109.5 . . ?
C4 C7 H7B 109.5 . . ?
C4 C7 H7C 109.5 . . ?
H7A C7 H7B 109.5 . . ?
H7A C7 H7C 109.5 . . ?
H7B C7 H7C 109.5 . . ?
C16 C17 H17 120.2 . . ?
C16 C17 C18 119.7(6) . . ?
C18 C17 H17 120.2 . . ?
C39 C38 C37 120.3(5) . . ?
C39 C38 H38 119.8 . . ?
C37 C38 H38 119.8 . . ?
C56 C55 H55 119.9 . . ?
C56 C55 C54 120.2(6) . . ?
C54 C55 H55 119.9 . . ?
C53 C58 H58 119.5 . . ?
C57 C58 H58 119.5 . . ?
C57 C58 C53 121.1(5) . . ?
C20 C19 H19 120.0 . . ?
C18 C19 C20 120.0(5) . . ?
C18 C19 H19 120.0 . . ?
C58 C53 P2 118.2(4) . . ?
C54 C53 P2 122.9(4) . . ?
C54 C53 C58 118.6(5) . . ?
C55 C56 H56 119.9 . . ?
C55 C56 C57 120.2(5) . . ?
C57 C56 H56 119.9 . . ?
C27 C22 C21 120.2(5) . . ?
C27 C22 C23 118.1(5) . . ?
C23 C22 C21 121.6(5) . . ?
C55 C54 C53 120.4(6) . . ?
C55 C54 H54 119.8 . . ?
C53 C54 H54 119.8 . . ?
C17 C18 H18 119.9 . . ?
C19 C18 C17 120.2(5) . . ?
C19 C18 H18 119.9 . . ?
C27 C26 H26 120.0 . . ?
C25 C26 C27 120.0(6) . . ?
C25 C26 H26 120.0 . . ?
C23 C24 H24 119.8 . . ?
C25 C24 C23 120.4(7) . . ?
C25 C24 H24 119.8 . . ?
C58 C57 C56 119.5(6) . . ?
C58 C57 H57 120.3 . . ?
C56 C57 H57 120.3 . . ?
C26 C25 H25 120.1 . . ?
C24 C25 C26 119.7(6) . . ?
C24 C25 H25 120.1 . . ?
C31 C32 C33 120.7(6) . . ?
C31 C32 H32 119.7 . . ?
C33 C32 H32 119.7 . . ?

loop_
_geom_bond_atom_site_label_1
_geom_bond_atom_site_label_2
_geom_bond_distance
_geom_bond_site_symmetry_2
_geom_bond_publ_flag
Cu1 P2 2.1961(14) . ?
Cu1 Cl1 2.1512(14) . ?
Cu1 N1 2.115(4) . ?
P1 N1 1.580(4) . ?
P1 C34 1.806(5) . ?
P1 C40 1.805(5) . ?
P1 C46 1.821(5) . ?
P2 C47 1.830(5) . ?
P2 C46 1.852(5) . ?
P2 C53 1.822(5) . ?
N1 C1 1.421(6) . ?
C34 C35 1.388(7) . ?
C34 C39 1.397(7) . ?
C40 C41 1.397(6) . ?
C40 C45 1.403(7) . ?
C5 H5 0.9500 . ?
C5 C6 1.405(6) . ?
C5 C4 1.380(7) . ?
C6 C1 1.406(6) . ?
C6 C21 1.524(6) . ?
C35 H35 0.9500 . ?
C35 C36 1.384(7) . ?
C41 H41 0.9500 . ?
C41 C42 1.381(7) . ?
C3 H3 0.9500 . ?
C3 C2 1.382(6) . ?
C3 C4 1.403(7) . ?
C15 C8 1.525(6) . ?
C15 C20 1.400(7) . ?
C15 C16 1.384(7) . ?
C2 C1 1.418(6) . ?
C2 C8 1.526(6) . ?
C52 H52 0.9500 . ?
C52 C47 1.392(7) . ?
C52 C51 1.387(8) . ?
C44 H44 0.9500 . ?
C44 C45 1.385(7) . ?
C44 C43 1.381(7) . ?
C9 C14 1.397(7) . ?
C9 C8 1.530(7) . ?
C9 C10 1.389(7) . ?
C47 C48 1.378(7) . ?
C39 H39 0.9500 . ?
C39 C38 1.380(7) . ?
C30 H30 0.9500 . ?
C30 C29 1.386(7) . ?
C30 C31 1.362(8) . ?
C45 H45 0.9500 . ?
C14 H14 0.9500 . ?
C14 C13 1.376(7) . ?
C28 C29 1.386(7) . ?
C28 C21 1.537(6) . ?
C28 C33 1.392(7) . ?
C46 H46A 0.9900 . ?
C46 H46B 0.9900 . ?
C8 H8 1.0000 . ?
C50 H50 0.9500 . ?
C50 C51 1.372(8) . ?
C50 C49 1.384(8) . ?
C27 H27 0.9500 . ?
C27 C22 1.388(7) . ?
C27 C26 1.390(9) . ?
C10 H10 0.9500 . ?
C10 C11 1.401(7) . ?
C20 H20 0.9500 . ?
C20 C19 1.377(7) . ?
C4 C7 1.520(6) . ?
C43 H43 0.9500 . ?
C43 C42 1.384(7) . ?
C29 H29 0.9500 . ?
C21 H21 1.0000 . ?
C21 C22 1.529(7) . ?
C36 H36 0.9500 . ?
C36 C37 1.383(8) . ?
C11 H11 0.9500 . ?
C11 C12 1.374(8) . ?
C42 H42 0.9500 . ?
C16 H16 0.9500 . ?
C16 C17 1.388(7) . ?
C51 H51 0.9500 . ?
C31 H31 0.9500 . ?
C31 C32 1.373(9) . ?
C49 H49 0.9500 . ?
C49 C48 1.385(7) . ?
C12 H12 0.9500 . ?
C12 C13 1.384(8) . ?
C33 H33 0.9500 . ?
C33 C32 1.403(8) . ?
C13 H13 0.9500 . ?
C23 H23 0.9500 . ?
C23 C22 1.393(7) . ?
C23 C24 1.381(7) . ?
C37 H37 0.9500 . ?
C37 C38 1.388(8) . ?
C48 H48 0.9500 . ?
C7 H7A 0.9800 . ?
C7 H7B 0.9800 . ?
C7 H7C 0.9800 . ?
C17 H17 0.9500 . ?
C17 C18 1.390(9) . ?
C38 H38 0.9500 . ?
C55 H55 0.9500 . ?
C55 C56 1.377(9) . ?
C55 C54 1.380(8) . ?
C58 H58 0.9500 . ?
C58 C53 1.391(7) . ?
C58 C57 1.376(8) . ?
C19 H19 0.9500 . ?
C19 C18 1.363(8) . ?
C53 C54 1.388(7) . ?
C56 H56 0.9500 . ?
C56 C57 1.384(8) . ?
C54 H54 0.9500 . ?
C18 H18 0.9500 . ?
C26 H26 0.9500 . ?
C26 C25 1.384(10) . ?
C24 H24 0.9500 . ?
C24 C25 1.370(10) . ?
C57 H57 0.9500 . ?
C25 H25 0.9500 . ?
C32 H32 0.9500 . ?

loop_
_geom_torsion_atom_site_label_1
_geom_torsion_atom_site_label_2
_geom_torsion_atom_site_label_3
_geom_torsion_atom_site_label_4
_geom_torsion
_geom_torsion_site_symmetry_1
_geom_torsion_site_symmetry_2
_geom_torsion_site_symmetry_3
_geom_torsion_site_symmetry_4
_geom_torsion_publ_flag
Cu1 P2 C47 C52 -84.3(4) . . . . ?
Cu1 P2 C47 C48 89.1(4) . . . . ?
Cu1 P2 C46 P1 -22.4(2) . . . . ?
Cu1 P2 C53 C58 5.8(5) . . . . ?
Cu1 P2 C53 C54 -168.4(4) . . . . ?
Cu1 N1 C1 C6 -98.4(4) . . . . ?
Cu1 N1 C1 C2 74.7(5) . . . . ?
P1 N1 C1 C6 95.1(5) . . . . ?
P1 N1 C1 C2 -91.8(5) . . . . ?
P1 C34 C35 C36 177.1(4) . . . . ?
P1 C34 C39 C38 -177.5(4) . . . . ?
P1 C40 C41 C42 170.7(4) . . . . ?
P1 C40 C45 C44 -170.5(4) . . . . ?
P2 C47 C48 C49 -174.8(4) . . . . ?
P2 C53 C54 C55 172.0(5) . . . . ?
N1 P1 C34 C35 144.0(4) . . . . ?
N1 P1 C34 C39 -38.6(5) . . . . ?
N1 P1 C40 C41 159.9(4) . . . . ?
N1 P1 C40 C45 -28.6(4) . . . . ?
N1 P1 C46 P2 42.1(3) . . . . ?
C34 P1 N1 Cu1 -161.38(19) . . . . ?
C34 P1 N1 C1 5.9(5) . . . . ?
C34 P1 C40 C41 28.0(4) . . . . ?
C34 P1 C40 C45 -160.5(4) . . . . ?
C34 P1 C46 P2 171.6(2) . . . . ?
C34 C35 C36 C37 0.8(8) . . . . ?
C34 C39 C38 C37 -0.1(8) . . . . ?
C40 P1 N1 Cu1 73.2(2) . . . . ?
C40 P1 N1 C1 -119.5(4) . . . . ?
C40 P1 C34 C35 -87.9(4) . . . . ?
C40 P1 C34 C39 89.5(4) . . . . ?
C40 P1 C46 P2 -77.0(3) . . . . ?
C40 C41 C42 C43 -0.4(8) . . . . ?
C5 C6 C1 N1 177.1(4) . . . . ?
C5 C6 C1 C2 3.9(7) . . . . ?
C5 C6 C21 C28 -41.6(6) . . . . ?
C5 C6 C21 C22 86.0(5) . . . . ?
C6 C5 C4 C3 -3.8(7) . . . . ?
C6 C5 C4 C7 178.5(4) . . . . ?
C6 C21 C22 C27 141.2(5) . . . . ?
C6 C21 C22 C23 -42.1(6) . . . . ?
C35 C34 C39 C38 0.0(7) . . . . ?
C35 C36 C37 C38 -0.9(8) . . . . ?
C41 C40 C45 C44 1.2(7) . . . . ?
C3 C2 C1 N1 -177.6(4) . . . . ?
C3 C2 C1 C6 -4.3(7) . . . . ?
C3 C2 C8 C15 -96.1(5) . . . . ?
C3 C2 C8 C9 32.3(6) . . . . ?
C15 C20 C19 C18 1.2(8) . . . . ?
C15 C16 C17 C18 1.9(8) . . . . ?
C2 C3 C4 C5 3.3(7) . . . . ?
C2 C3 C4 C7 -179.0(5) . . . . ?
C52 C47 C48 C49 -1.4(8) . . . . ?
C44 C43 C42 C41 1.4(9) . . . . ?
C1 C6 C21 C28 137.8(4) . . . . ?
C1 C6 C21 C22 -94.6(5) . . . . ?
C1 C2 C8 C15 85.5(5) . . . . ?
C1 C2 C8 C9 -146.1(4) . . . . ?
C9 C14 C13 C12 2.4(8) . . . . ?
C9 C10 C11 C12 2.9(8) . . . . ?
C47 P2 C46 P1 112.0(3) . . . . ?
C47 P2 C53 C58 -136.7(4) . . . . ?
C47 P2 C53 C54 49.0(5) . . . . ?
C47 C52 C51 C50 0.2(9) . . . . ?
C39 C34 C35 C36 -0.3(7) . . . . ?
C30 C31 C32 C33 0.6(10) . . . . ?
C45 C40 C41 C42 -0.9(7) . . . . ?
C45 C44 C43 C42 -1.1(9) . . . . ?
C14 C9 C8 C15 30.5(6) . . . . ?
C14 C9 C8 C2 -99.7(5) . . . . ?
C14 C9 C10 C11 -2.7(7) . . . . ?
C28 C21 C22 C27 -91.4(5) . . . . ?
C28 C21 C22 C23 85.4(6) . . . . ?
C28 C33 C32 C31 0.3(9) . . . . ?
C46 P1 N1 Cu1 -39.4(3) . . . . ?
C46 P1 N1 C1 128.0(4) . . . . ?
C46 P1 C34 C35 20.3(5) . . . . ?
C46 P1 C34 C39 -162.3(4) . . . . ?
C46 P1 C40 C41 -82.9(4) . . . . ?
C46 P1 C40 C45 88.5(4) . . . . ?
C46 P2 C47 C52 158.0(4) . . . . ?
C46 P2 C47 C48 -28.6(5) . . . . ?
C46 P2 C53 C58 113.4(4) . . . . ?
C46 P2 C53 C54 -60.8(5) . . . . ?
C8 C15 C20 C19 -179.8(4) . . . . ?
C8 C15 C16 C17 178.2(5) . . . . ?
C8 C2 C1 N1 0.9(6) . . . . ?
C8 C2 C1 C6 174.1(4) . . . . ?
C8 C9 C14 C13 -176.6(5) . . . . ?
C8 C9 C10 C11 174.1(5) . . . . ?
C50 C49 C48 C47 1.3(8) . . . . ?
C27 C26 C25 C24 -0.9(10) . . . . ?
C10 C9 C14 C13 0.1(8) . . . . ?
C10 C9 C8 C15 -146.1(5) . . . . ?
C10 C9 C8 C2 83.7(6) . . . . ?
C10 C11 C12 C13 -0.4(8) . . . . ?
C20 C15 C8 C2 -158.4(4) . . . . ?
C20 C15 C8 C9 71.6(6) . . . . ?
C20 C15 C16 C17 -0.7(7) . . . . ?
C20 C19 C18 C17 0.2(9) . . . . ?
C4 C5 C6 C1 0.3(7) . . . . ?
C4 C5 C6 C21 179.7(4) . . . . ?
C4 C3 C2 C1 0.7(7) . . . . ?
C4 C3 C2 C8 -177.8(4) . . . . ?
C43 C44 C45 C40 -0.2(8) . . . . ?
C29 C30 C31 C32 -0.8(9) . . . . ?
C29 C28 C21 C6 119.6(5) . . . . ?
C29 C28 C21 C22 -8.8(6) . . . . ?
C29 C28 C33 C32 -0.8(8) . . . . ?
C21 C6 C1 N1 -2.4(7) . . . . ?
C21 C6 C1 C2 -175.5(4) . . . . ?
C21 C28 C29 C30 179.5(5) . . . . ?
C21 C28 C33 C32 -179.8(5) . . . . ?
C36 C37 C38 C39 0.6(8) . . . . ?
C11 C12 C13 C14 -2.2(8) . . . . ?
C16 C15 C8 C2 22.8(6) . . . . ?
C16 C15 C8 C9 -107.2(5) . . . . ?
C16 C15 C20 C19 -0.9(7) . . . . ?
C16 C17 C18 C19 -1.7(9) . . . . ?
C51 C52 C47 P2 174.3(4) . . . . ?
C51 C52 C47 C48 0.7(8) . . . . ?
C51 C50 C49 C48 -0.4(8) . . . . ?
C31 C30 C29 C28 0.2(8) . . . . ?
C49 C50 C51 C52 -0.3(9) . . . . ?
C33 C28 C29 C30 0.6(8) . . . . ?
C33 C28 C21 C6 -61.5(6) . . . . ?
C33 C28 C21 C22 170.1(5) . . . . ?
C23 C24 C25 C26 1.2(10) . . . . ?
C55 C56 C57 C58 -0.6(9) . . . . ?
C58 C53 C54 C55 -2.2(8) . . . . ?
C53 P2 C47 C52 50.5(4) . . . . ?
C53 P2 C47 C48 -136.1(4) . . . . ?
C53 P2 C46 P1 -138.8(3) . . . . ?
C53 C58 C57 C56 -0.9(8) . . . . ?
C56 C55 C54 C53 0.7(9) . . . . ?
C22 C27 C26 C25 0.1(9) . . . . ?
C22 C23 C24 C25 -0.7(9) . . . . ?
C54 C55 C56 C57 0.8(9) . . . . ?
C26 C27 C22 C21 177.3(5) . . . . ?
C26 C27 C22 C23 0.4(8) . . . . ?
C24 C23 C22 C27 -0.1(8) . . . . ?
C24 C23 C22 C21 -176.9(5) . . . . ?
C57 C58 C53 P2 -172.2(4) . . . . ?
C57 C58 C53 C54 2.3(8) . . . . ?
